data_7131290
loop_
_publ_author_name
'Derkowski, Wojciech'
'Kumar, Dharmandra'
'Gryber, Tomasz'
'Wagner, Jakub'
'Morawiak, Maja'
'Kochman, Micha\/l Andrzej'
'Kubas, Adam'
'Data, Przemys\/law'
'Lindner, Marcin'

_publ_section_title
;
 V-shaped donor--acceptor organic emitters. A new approach towards
 efficient TADF OLED devices
;
_journal_issue 19
_journal_name_full 'Chemical Communications'
_journal_page_first 2815
_journal_page_last 2818
_journal_paper_doi 10.1039/D2CC06978D
_journal_volume 59
_journal_year 2023
_chemical_formula_moiety 'C42 H32 N4'
_chemical_formula_sum 'C42 H32 N4'
_chemical_formula_weight 592.71
_space_group_crystal_system triclinic
_space_group_IT_number 2
_space_group_name_Hall '-P 1'
_space_group_name_H-M_alt 'P -1'
_atom_sites_solution_hydrogens mixed
_atom_sites_solution_primary direct
_atom_sites_solution_secondary difmap
_audit_creation_method SHELXL-2014
_audit_update_record
;
2022-10-28 deposited with the CCDC.	2023-02-07 downloaded from the CCDC.
;
_cell_angle_alpha 83.888(2)
_cell_angle_beta 74.717(2)
_cell_angle_gamma 67.2760(10)
_cell_formula_units_Z 2
_cell_length_a 10.7776(3)
_cell_length_b 11.7310(3)
_cell_length_c 13.5047(3)
_cell_measurement_reflns_used 3130
_cell_measurement_temperature 296(2)
_cell_measurement_theta_max 70.35
_cell_measurement_theta_min 3.39
_cell_volume 1519.17(7)
_computing_cell_refinement 'Bruker SAINT'
_computing_data_collection 'Bruker APEX2'
_computing_data_reduction 'Bruker SAINT'
_computing_molecular_graphics 'Bruker SHELXTL'
_computing_publication_material 'Bruker SHELXTL'
_computing_structure_refinement 'SHELXL-2014 (Sheldrick, 2014)'
_computing_structure_solution 'SHELXL-2014 (Sheldrick, 2014)'
_diffrn_ambient_temperature 296(2)
_diffrn_measured_fraction_theta_full 0.953
_diffrn_measured_fraction_theta_max 0.909
_diffrn_measurement_device_type 'Bruker APEX-II CCD'
_diffrn_measurement_method '\f and \w scans'
_diffrn_radiation_monochromator graphite
_diffrn_radiation_type CuK\a
_diffrn_radiation_wavelength 1.54178
_diffrn_reflns_av_R_equivalents 0.0655
_diffrn_reflns_av_unetI/netI 0.0697
_diffrn_reflns_Laue_measured_fraction_full 0.953
_diffrn_reflns_Laue_measured_fraction_max 0.909
_diffrn_reflns_limit_h_max 12
_diffrn_reflns_limit_h_min -12
_diffrn_reflns_limit_k_max 13
_diffrn_reflns_limit_k_min -14
_diffrn_reflns_limit_l_max 15
_diffrn_reflns_limit_l_min -16
_diffrn_reflns_number 24599
_diffrn_reflns_point_group_measured_fraction_full 0.953
_diffrn_reflns_point_group_measured_fraction_max 0.909
_diffrn_reflns_theta_full 67.679
_diffrn_reflns_theta_max 70.348
_diffrn_reflns_theta_min 3.393
_diffrn_source 'fine-focus sealed tube'
_exptl_absorpt_coefficient_mu 0.591
_exptl_absorpt_correction_T_max 0.9180
_exptl_absorpt_correction_T_min 0.7600
_exptl_absorpt_correction_type numerical
_exptl_absorpt_process_details sadabs
_exptl_crystal_colour colourless-yellow
_exptl_crystal_density_diffrn 1.296
_exptl_crystal_density_method 'not measured'
_exptl_crystal_description prism
_exptl_crystal_F_000 624
_exptl_crystal_size_max 0.492
_exptl_crystal_size_mid 0.244
_exptl_crystal_size_min 0.147
_refine_diff_density_max 0.277
_refine_diff_density_min -0.257
_refine_diff_density_rms 0.054
_refine_ls_extinction_method none
_refine_ls_goodness_of_fit_ref 1.038
_refine_ls_hydrogen_treatment mixed
_refine_ls_matrix_type full
_refine_ls_number_parameters 501
_refine_ls_number_reflns 5269
_refine_ls_number_restraints 0
_refine_ls_restrained_S_all 1.038
_refine_ls_R_factor_all 0.1046
_refine_ls_R_factor_gt 0.0477
_refine_ls_shift/su_max 0.000
_refine_ls_shift/su_mean 0.000
_refine_ls_structure_factor_coef Fsqd
_refine_ls_weighting_details 'w=1/[\s^2^(Fo^2^)+(0.0703P)^2^] where P=(Fo^2^+2Fc^2^)/3'
_refine_ls_weighting_scheme calc
_refine_ls_wR_factor_gt 0.1092
_refine_ls_wR_factor_ref 0.1428
_reflns_Friedel_coverage 0.000
_reflns_number_gt 3130
_reflns_number_total 5269
_reflns_threshold_expression 'I > 2\s(I)'
_cod_data_source_file d2cc06978d2.cif
_cod_data_source_block WDE0053_10B_0m
_cod_database_code 7131290
_shelx_space_group_comment
;
The symmetry employed for this shelxl refinement is uniquely defined
by the following loop, which should always be used as a source of
symmetry information in preference to the above space-group names.
They are only intended as comments.
;
_shelx_estimated_absorpt_t_min 0.760
_shelx_estimated_absorpt_t_max 0.918
_shelxl_version_number 2014-3

loop_
_space_group_symop_operation_xyz
'x, y, z'
'-x, -y, -z'

loop_
_atom_site_label
_atom_site_type_symbol
_atom_site_fract_x
_atom_site_fract_y
_atom_site_fract_z
_atom_site_U_iso_or_equiv
_atom_site_adp_type
_atom_site_occupancy
_atom_site_site_symmetry_order
_atom_site_calc_flag
_atom_site_refinement_flags_posn
_atom_site_refinement_flags_adp
_atom_site_refinement_flags_occupancy
_atom_site_disorder_assembly
_atom_site_disorder_group
N1 N 0.6545(2) 0.52733(17) 0.62856(14) 0.0423(5) Uani 1 1 d . . . . .
N2 N 0.59916(19) 0.89542(17) 0.31974(13) 0.0422(5) Uani 1 1 d . . . . .
N3 N 0.9110(2) 0.78821(17) 0.06030(14) 0.0419(5) Uani 1 1 d . . . . .
N4 N 0.67345(19) 0.76044(16) 0.03594(13) 0.0374(5) Uani 1 1 d . . . . .
C1 C 0.7538(2) 0.4072(2) 0.60114(18) 0.0409(6) Uani 1 1 d . . . . .
C2 C 0.8240(3) 0.3871(3) 0.4978(2) 0.0558(7) Uani 1 1 d . . . . .
C3 C 0.9271(3) 0.2767(3) 0.4617(2) 0.0623(8) Uani 1 1 d . . . . .
C4 C 0.9649(3) 0.1796(3) 0.5278(3) 0.0643(8) Uani 1 1 d . . . . .
C5 C 0.8929(3) 0.1964(2) 0.6293(2) 0.0588(7) Uani 1 1 d . . . . .
H5 H 0.9166 0.1302 0.6742 0.071 Uiso 1 1 calc R U . . .
C6 C 0.7875(3) 0.3055(2) 0.66843(19) 0.0444(6) Uani 1 1 d . . . . .
C7 C 0.7122(3) 0.3049(2) 0.77824(19) 0.0589(7) Uani 1 1 d . . . . .
H7A H 0.7488 0.3410 0.8195 0.071 Uiso 1 1 calc R U . . .
H7B H 0.7293 0.2200 0.8008 0.071 Uiso 1 1 calc R U . . .
C8 C 0.5557(3) 0.3763(2) 0.7963(2) 0.0542(7) Uani 1 1 d . . . . .
C9 C 0.5223(2) 0.5107(2) 0.80655(18) 0.0423(6) Uani 1 1 d . . . . .
C10 C 0.4407(3) 0.5702(3) 0.89802(19) 0.0531(7) Uani 1 1 d . . . . .
H10 H 0.4029 0.5259 0.9501 0.064 Uiso 1 1 calc R U . . .
C11 C 0.4136(3) 0.6923(3) 0.9147(2) 0.0603(8) Uani 1 1 d . . . . .
H11 H 0.3568 0.7303 0.9763 0.072 Uiso 1 1 calc R U . . .
C12 C 0.4719(3) 0.7565(3) 0.8387(2) 0.0578(7) Uani 1 1 d . . . . .
C13 C 0.5522(3) 0.7007(2) 0.7463(2) 0.0495(7) Uani 1 1 d . . . . .
C14 C 0.5781(2) 0.5771(2) 0.72800(17) 0.0394(6) Uani 1 1 d . . . . .
C15 C 0.6423(2) 0.6201(2) 0.54807(17) 0.0398(6) Uani 1 1 d . . . . .
C16 C 0.7414(3) 0.6720(2) 0.51248(19) 0.0462(7) Uani 1 1 d . . . . .
C17 C 0.7274(3) 0.7622(2) 0.43782(18) 0.0423(6) Uani 1 1 d . . . . .
C18 C 0.6116(2) 0.80446(19) 0.39608(16) 0.0357(6) Uani 1 1 d . . . . .
C19 C 0.5127(3) 0.7506(2) 0.43071(17) 0.0392(6) Uani 1 1 d . . . . .
C20 C 0.5296(3) 0.6590(2) 0.50559(17) 0.0399(6) Uani 1 1 d . . . . .
C21 C 0.6938(2) 0.9579(2) 0.28933(17) 0.0382(6) Uani 1 1 d . . . . .
C22 C 0.6936(3) 1.0404(2) 0.3552(2) 0.0501(7) Uani 1 1 d . . . . .
C23 C 0.7823(3) 1.1036(2) 0.3248(2) 0.0566(8) Uani 1 1 d . . . . .
C24 C 0.8713(3) 1.0839(2) 0.2289(2) 0.0538(7) Uani 1 1 d . . . . .
C25 C 0.8727(3) 1.0015(2) 0.1632(2) 0.0479(7) Uani 1 1 d . . . . .
C26 C 0.7833(2) 0.9371(2) 0.19221(17) 0.0377(6) Uani 1 1 d . . . . .
C27 C 0.7869(2) 0.8488(2) 0.11942(16) 0.0353(5) Uani 1 1 d . . . . .
C28 C 0.6655(2) 0.83440(19) 0.10668(16) 0.0333(5) Uani 1 1 d . . . . .
C29 C 0.5225(2) 0.90684(19) 0.16409(16) 0.0343(5) Uani 1 1 d . . . . .
C30 C 0.4156(3) 0.9478(2) 0.1134(2) 0.0415(6) Uani 1 1 d . . . . .
C31 C 0.2824(3) 1.0180(2) 0.1634(2) 0.0494(7) Uani 1 1 d . . . . .
C32 C 0.2513(3) 1.0486(2) 0.2650(2) 0.0557(7) Uani 1 1 d . . . . .
C33 C 0.3550(3) 1.0076(2) 0.3172(2) 0.0519(7) Uani 1 1 d . . . . .
C34 C 0.4898(2) 0.9363(2) 0.26742(17) 0.0386(6) Uani 1 1 d . . . . .
C35 C 0.9201(2) 0.7104(2) -0.01152(17) 0.0373(6) Uani 1 1 d . . . . .
C36 C 1.0499(3) 0.6439(2) -0.07649(18) 0.0456(6) Uani 1 1 d . . . . .
C37 C 1.0620(2) 0.5676(2) -0.15078(17) 0.0437(6) Uani 1 1 d . . . . .
C38 C 0.9404(3) 0.5553(2) -0.16417(17) 0.0426(6) Uani 1 1 d . . . . .
C39 C 0.8146(3) 0.6184(2) -0.10144(18) 0.0429(6) Uani 1 1 d . . . . .
C40 C 0.8006(2) 0.6971(2) -0.02412(16) 0.0367(6) Uani 1 1 d . . . . .
C41 C 1.2021(3) 0.4971(3) -0.21788(19) 0.0650(8) Uani 1 1 d . . . . .
H41A H 1.2070 0.5283 -0.2869 0.098 Uiso 1 1 calc R U . . .
H41B H 1.2161 0.4111 -0.2171 0.098 Uiso 1 1 calc R U . . .
H41C H 1.2727 0.5067 -0.1925 0.098 Uiso 1 1 calc R U . . .
C42 C 0.9522(3) 0.4727(2) -0.24690(19) 0.0647(8) Uani 1 1 d . . . . .
H42A H 0.8611 0.4822 -0.2510 0.097 Uiso 1 1 calc R U . . .
H42B H 1.0020 0.3882 -0.2309 0.097 Uiso 1 1 calc R U . . .
H42C H 1.0009 0.4949 -0.3116 0.097 Uiso 1 1 calc R U . . .
H17 H 0.798(2) 0.7949(18) 0.4125(14) 0.038(6) Uiso 1 1 d . . . . .
H19 H 0.434(2) 0.7757(18) 0.4036(15) 0.037(6) Uiso 1 1 d . . . . .
H23 H 0.782(2) 1.158(2) 0.3718(18) 0.067(8) Uiso 1 1 d . . . . .
H39 H 0.731(2) 0.612(2) -0.1098(16) 0.057(7) Uiso 1 1 d . . . . .
H22 H 0.626(2) 1.054(2) 0.4230(18) 0.055(7) Uiso 1 1 d . . . . .
H25 H 0.939(2) 0.9869(19) 0.0952(16) 0.045(7) Uiso 1 1 d . . . . .
H31 H 0.211(2) 1.0469(19) 0.1264(16) 0.046(7) Uiso 1 1 d . . . . .
H36 H 1.133(2) 0.653(2) -0.0677(17) 0.058(7) Uiso 1 1 d . . . . .
H4 H 1.037(3) 0.098(3) 0.5044(19) 0.074(9) Uiso 1 1 d . . . . .
H16 H 0.819(2) 0.645(2) 0.5394(16) 0.047(7) Uiso 1 1 d . . . . .
H20 H 0.460(2) 0.6235(18) 0.5306(14) 0.035(6) Uiso 1 1 d . . . . .
H2 H 0.798(3) 0.454(3) 0.450(2) 0.080(9) Uiso 1 1 d . . . . .
H13 H 0.599(2) 0.745(2) 0.6875(18) 0.060(7) Uiso 1 1 d . . . . .
H30 H 0.442(2) 0.925(2) 0.0406(17) 0.055(7) Uiso 1 1 d . . . . .
H3 H 0.974(3) 0.269(2) 0.3882(19) 0.063(8) Uiso 1 1 d . . . . .
H33 H 0.333(2) 1.028(2) 0.3923(19) 0.065(8) Uiso 1 1 d . . . . .
H32 H 0.152(3) 1.102(2) 0.2996(18) 0.072(8) Uiso 1 1 d . . . . .
H8A H 0.507(2) 0.348(2) 0.8597(18) 0.060(7) Uiso 1 1 d . . . . .
H8B H 0.524(2) 0.362(2) 0.7332(18) 0.062(7) Uiso 1 1 d . . . . .
H24 H 0.934(3) 1.128(2) 0.2050(17) 0.064(8) Uiso 1 1 d . . . . .
H12 H 0.459(3) 0.846(2) 0.8467(18) 0.070(8) Uiso 1 1 d . . . . .

loop_
_atom_site_aniso_label
_atom_site_aniso_U_11
_atom_site_aniso_U_22
_atom_site_aniso_U_33
_atom_site_aniso_U_23
_atom_site_aniso_U_13
_atom_site_aniso_U_12
N1 0.0510(13) 0.0336(11) 0.0386(12) 0.0061(10) -0.0119(10) -0.0127(10)
N2 0.0494(13) 0.0492(12) 0.0342(11) 0.0102(10) -0.0120(10) -0.0265(11)
N3 0.0370(13) 0.0460(12) 0.0436(11) -0.0062(10) -0.0087(10) -0.0155(11)
N4 0.0342(12) 0.0394(11) 0.0371(11) -0.0038(10) -0.0058(9) -0.0130(10)
C1 0.0415(15) 0.0367(14) 0.0461(15) -0.0004(13) -0.0122(13) -0.0152(13)
C2 0.067(2) 0.0439(17) 0.0502(18) -0.0015(16) -0.0123(16) -0.0147(16)
C3 0.066(2) 0.0537(19) 0.058(2) -0.0116(18) -0.0060(17) -0.0150(17)
C4 0.057(2) 0.0461(19) 0.083(2) -0.0098(19) -0.0112(18) -0.0137(17)
C5 0.0546(19) 0.0413(16) 0.077(2) 0.0094(16) -0.0178(16) -0.0155(15)
C6 0.0428(16) 0.0346(14) 0.0578(16) 0.0055(13) -0.0124(13) -0.0179(13)
C7 0.063(2) 0.0431(16) 0.0656(18) 0.0149(14) -0.0111(15) -0.0211(15)
C8 0.057(2) 0.0522(18) 0.0561(18) 0.0053(15) -0.0037(15) -0.0313(16)
C9 0.0430(15) 0.0479(15) 0.0421(15) 0.0051(13) -0.0159(12) -0.0211(13)
C10 0.0538(18) 0.0637(19) 0.0439(16) 0.0085(15) -0.0138(14) -0.0253(15)
C11 0.064(2) 0.0645(19) 0.0444(16) -0.0047(16) -0.0149(14) -0.0133(17)
C12 0.076(2) 0.0419(17) 0.0492(18) -0.0032(15) -0.0206(16) -0.0105(16)
C13 0.0643(19) 0.0394(15) 0.0440(16) 0.0041(14) -0.0167(14) -0.0172(15)
C14 0.0412(15) 0.0402(14) 0.0377(14) 0.0033(12) -0.0134(12) -0.0146(13)
C15 0.0457(16) 0.0354(13) 0.0387(13) 0.0051(12) -0.0108(12) -0.0165(12)
C16 0.0439(17) 0.0478(16) 0.0481(16) 0.0058(13) -0.0159(13) -0.0169(14)
C17 0.0422(16) 0.0449(15) 0.0417(15) 0.0039(13) -0.0083(13) -0.0204(14)
C18 0.0469(16) 0.0320(12) 0.0275(12) -0.0015(11) -0.0059(11) -0.0155(12)
C19 0.0435(16) 0.0419(14) 0.0365(14) -0.0001(12) -0.0124(12) -0.0187(13)
C20 0.0445(16) 0.0375(14) 0.0385(14) -0.0002(12) -0.0055(12) -0.0193(13)
C21 0.0473(16) 0.0334(13) 0.0356(14) 0.0037(11) -0.0105(12) -0.0176(12)
C22 0.063(2) 0.0457(16) 0.0432(16) -0.0030(14) -0.0117(15) -0.0217(15)
C23 0.071(2) 0.0471(16) 0.065(2) -0.0070(15) -0.0253(17) -0.0291(16)
C24 0.060(2) 0.0485(17) 0.0627(19) 0.0014(15) -0.0149(16) -0.0308(16)
C25 0.0507(18) 0.0513(16) 0.0470(16) -0.0003(14) -0.0073(14) -0.0275(15)
C26 0.0411(15) 0.0351(13) 0.0382(14) 0.0024(12) -0.0108(12) -0.0155(12)
C27 0.0353(15) 0.0358(13) 0.0349(13) 0.0029(11) -0.0084(11) -0.0142(12)
C28 0.0341(14) 0.0316(13) 0.0329(13) 0.0029(11) -0.0052(11) -0.0134(11)
C29 0.0359(14) 0.0297(12) 0.0371(14) 0.0051(11) -0.0073(11) -0.0144(11)
C30 0.0385(16) 0.0421(15) 0.0418(15) 0.0054(13) -0.0063(13) -0.0164(13)
C31 0.0390(17) 0.0494(16) 0.0537(18) 0.0107(14) -0.0130(15) -0.0115(14)
C32 0.0438(18) 0.0467(17) 0.0594(19) -0.0018(15) -0.0055(16) -0.0028(15)
C33 0.0542(19) 0.0477(16) 0.0406(16) -0.0041(14) 0.0019(14) -0.0126(15)
C34 0.0431(16) 0.0329(13) 0.0409(14) 0.0042(12) -0.0096(12) -0.0169(12)
C35 0.0364(15) 0.0423(14) 0.0353(13) -0.0002(12) -0.0104(12) -0.0157(12)
C36 0.0309(16) 0.0555(17) 0.0492(16) -0.0084(14) -0.0087(13) -0.0133(14)
C37 0.0367(15) 0.0490(15) 0.0393(14) -0.0029(13) -0.0078(12) -0.0097(13)
C38 0.0428(16) 0.0427(14) 0.0409(14) -0.0052(12) -0.0109(13) -0.0129(13)
C39 0.0378(16) 0.0492(16) 0.0442(15) -0.0070(13) -0.0100(13) -0.0172(14)
C40 0.0340(15) 0.0375(13) 0.0368(13) -0.0002(12) -0.0082(11) -0.0116(12)
C41 0.0437(17) 0.084(2) 0.0604(17) -0.0215(17) -0.0083(14) -0.0138(16)
C42 0.0584(19) 0.073(2) 0.0641(17) -0.0253(16) -0.0095(15) -0.0225(16)

loop_
_atom_type_symbol
_atom_type_description
_atom_type_scat_dispersion_real
_atom_type_scat_dispersion_imag
_atom_type_scat_source
C C 0.0181 0.0091 'International Tables Vol C Tables 4.2.6.8 and 6.1.1.4'
H H 0.0000 0.0000 'International Tables Vol C Tables 4.2.6.8 and 6.1.1.4'
N N 0.0311 0.0180 'International Tables Vol C Tables 4.2.6.8 and 6.1.1.4'

loop_
_geom_angle_atom_site_label_1
_geom_angle_atom_site_label_2
_geom_angle_atom_site_label_3
_geom_angle
_geom_angle_site_symmetry_1
_geom_angle_site_symmetry_3
_geom_angle_publ_flag
C1 N1 C14 129.21(18) . . ?
C1 N1 C15 116.79(18) . . ?
C14 N1 C15 113.22(18) . . ?
C18 N2 C21 122.18(18) . . ?
C18 N2 C34 123.42(18) . . ?
C21 N2 C34 114.37(17) . . ?
C27 N3 C35 117.89(19) . . ?
C28 N4 C40 117.90(19) . . ?
C2 C1 C6 116.9(2) . . ?
C2 C1 N1 117.1(2) . . ?
C6 C1 N1 126.0(2) . . ?
C3 C2 C1 123.0(3) . . ?
C3 C2 H2 119.0(16) . . ?
C1 C2 H2 118.0(16) . . ?
C4 C3 C2 120.2(3) . . ?
C4 C3 H3 120.8(15) . . ?
C2 C3 H3 119.0(15) . . ?
C3 C4 C5 117.5(3) . . ?
C3 C4 H4 122.4(15) . . ?
C5 C4 H4 120.0(15) . . ?
C4 C5 C6 124.1(3) . . ?
C4 C5 H5 118.0 . . ?
C6 C5 H5 118.0 . . ?
C5 C6 C1 118.2(2) . . ?
C5 C6 C7 117.2(2) . . ?
C1 C6 C7 124.6(2) . . ?
C6 C7 C8 112.9(2) . . ?
C6 C7 H7A 109.0 . . ?
C8 C7 H7A 109.0 . . ?
C6 C7 H7B 109.0 . . ?
C8 C7 H7B 109.0 . . ?
H7A C7 H7B 107.8 . . ?
C9 C8 C7 110.2(2) . . ?
C9 C8 H8A 108.1(14) . . ?
C7 C8 H8A 110.2(14) . . ?
C9 C8 H8B 109.4(13) . . ?
C7 C8 H8B 108.3(13) . . ?
H8A C8 H8B 110.7(19) . . ?
C10 C9 C14 118.9(2) . . ?
C10 C9 C8 119.7(2) . . ?
C14 C9 C8 121.4(2) . . ?
C11 C10 C9 122.5(2) . . ?
C11 C10 H10 118.7 . . ?
C9 C10 H10 118.7 . . ?
C12 C11 C10 118.6(3) . . ?
C12 C11 H11 120.7 . . ?
C10 C11 H11 120.7 . . ?
C11 C12 C13 120.4(3) . . ?
C11 C12 H12 122.9(14) . . ?
C13 C12 H12 116.8(14) . . ?
C12 C13 C14 121.3(3) . . ?
C12 C13 H13 123.0(12) . . ?
C14 C13 H13 115.7(12) . . ?
C9 C14 C13 118.2(2) . . ?
C9 C14 N1 123.2(2) . . ?
C13 C14 N1 118.5(2) . . ?
C20 C15 C16 118.5(2) . . ?
C20 C15 N1 119.9(2) . . ?
C16 C15 N1 121.6(2) . . ?
C17 C16 C15 121.2(2) . . ?
C17 C16 H16 119.7(14) . . ?
C15 C16 H16 119.1(14) . . ?
C16 C17 C18 120.6(2) . . ?
C16 C17 H17 120.1(12) . . ?
C18 C17 H17 119.3(12) . . ?
C19 C18 N2 121.7(2) . . ?
C19 C18 C17 118.2(2) . . ?
N2 C18 C17 120.1(2) . . ?
C20 C19 C18 120.2(2) . . ?
C20 C19 H19 119.1(12) . . ?
C18 C19 H19 120.7(12) . . ?
C15 C20 C19 121.3(2) . . ?
C15 C20 H20 118.6(11) . . ?
C19 C20 H20 120.1(12) . . ?
C22 C21 C26 120.6(2) . . ?
C22 C21 N2 120.1(2) . . ?
C26 C21 N2 119.31(19) . . ?
C21 C22 C23 120.2(3) . . ?
C21 C22 H22 117.4(13) . . ?
C23 C22 H22 122.4(13) . . ?
C24 C23 C22 119.8(3) . . ?
C24 C23 H23 121.6(15) . . ?
C22 C23 H23 118.6(15) . . ?
C25 C24 C23 120.4(3) . . ?
C25 C24 H24 117.9(14) . . ?
C23 C24 H24 121.8(14) . . ?
C24 C25 C26 120.8(3) . . ?
C24 C25 H25 119.2(12) . . ?
C26 C25 H25 120.1(12) . . ?
C21 C26 C25 118.3(2) . . ?
C21 C26 C27 122.1(2) . . ?
C25 C26 C27 119.6(2) . . ?
N3 C27 C28 121.0(2) . . ?
N3 C27 C26 115.06(19) . . ?
C28 C27 C26 123.8(2) . . ?
N4 C28 C27 121.4(2) . . ?
N4 C28 C29 114.68(19) . . ?
C27 C28 C29 123.73(19) . . ?
C34 C29 C30 118.1(2) . . ?
C34 C29 C28 122.7(2) . . ?
C30 C29 C28 119.2(2) . . ?
C31 C30 C29 120.9(2) . . ?
C31 C30 H30 123.2(13) . . ?
C29 C30 H30 115.9(13) . . ?
C30 C31 C32 120.7(3) . . ?
C30 C31 H31 119.3(13) . . ?
C32 C31 H31 120.0(13) . . ?
C31 C32 C33 119.5(3) . . ?
C31 C32 H32 118.9(14) . . ?
C33 C32 H32 121.6(14) . . ?
C32 C33 C34 120.2(3) . . ?
C32 C33 H33 120.5(14) . . ?
C34 C33 H33 119.3(14) . . ?
C33 C34 C29 120.6(2) . . ?
C33 C34 N2 120.9(2) . . ?
C29 C34 N2 118.4(2) . . ?
N3 C35 C36 120.1(2) . . ?
N3 C35 C40 120.9(2) . . ?
C36 C35 C40 118.9(2) . . ?
C37 C36 C35 121.6(2) . . ?
C37 C36 H36 119.4(13) . . ?
C35 C36 H36 119.0(13) . . ?
C36 C37 C38 119.4(2) . . ?
C36 C37 C41 120.1(2) . . ?
C38 C37 C41 120.5(2) . . ?
C39 C38 C37 119.6(2) . . ?
C39 C38 C42 120.5(2) . . ?
C37 C38 C42 119.9(2) . . ?
C38 C39 C40 121.6(2) . . ?
C38 C39 H39 120.9(13) . . ?
C40 C39 H39 117.5(13) . . ?
N4 C40 C39 120.2(2) . . ?
N4 C40 C35 120.9(2) . . ?
C39 C40 C35 118.9(2) . . ?
C37 C41 H41A 109.5 . . ?
C37 C41 H41B 109.5 . . ?
H41A C41 H41B 109.5 . . ?
C37 C41 H41C 109.5 . . ?
H41A C41 H41C 109.5 . . ?
H41B C41 H41C 109.5 . . ?
C38 C42 H42A 109.5 . . ?
C38 C42 H42B 109.5 . . ?
H42A C42 H42B 109.5 . . ?
C38 C42 H42C 109.5 . . ?
H42A C42 H42C 109.5 . . ?
H42B C42 H42C 109.5 . . ?

loop_
_geom_bond_atom_site_label_1
_geom_bond_atom_site_label_2
_geom_bond_distance
_geom_bond_site_symmetry_2
_geom_bond_publ_flag
N1 C1 1.416(3) . ?
N1 C14 1.426(3) . ?
N1 C15 1.448(3) . ?
N2 C18 1.396(3) . ?
N2 C21 1.428(3) . ?
N2 C34 1.431(3) . ?
N3 C27 1.325(3) . ?
N3 C35 1.361(3) . ?
N4 C28 1.322(2) . ?
N4 C40 1.358(3) . ?
C1 C2 1.397(3) . ?
C1 C6 1.410(3) . ?
C2 C3 1.373(4) . ?
C2 H2 0.96(3) . ?
C3 C4 1.370(4) . ?
C3 H3 0.98(2) . ?
C4 C5 1.377(4) . ?
C4 H4 0.99(3) . ?
C5 C6 1.383(3) . ?
C5 H5 0.9300 . ?
C6 C7 1.492(3) . ?
C7 C8 1.531(4) . ?
C7 H7A 0.9700 . ?
C7 H7B 0.9700 . ?
C8 C9 1.489(3) . ?
C8 H8A 0.98(2) . ?
C8 H8B 1.05(2) . ?
C9 C10 1.387(3) . ?
C9 C14 1.394(3) . ?
C10 C11 1.378(3) . ?
C10 H10 0.9300 . ?
C11 C12 1.370(4) . ?
C11 H11 0.9300 . ?
C12 C13 1.379(3) . ?
C12 H12 1.02(3) . ?
C13 C14 1.403(3) . ?
C13 H13 1.03(2) . ?
C15 C20 1.377(3) . ?
C15 C16 1.383(3) . ?
C16 C17 1.374(3) . ?
C16 H16 0.93(2) . ?
C17 C18 1.398(3) . ?
C17 H17 0.95(2) . ?
C18 C19 1.395(3) . ?
C19 C20 1.387(3) . ?
C19 H19 0.95(2) . ?
C20 H20 0.96(2) . ?
C21 C22 1.381(3) . ?
C21 C26 1.389(3) . ?
C22 C23 1.381(3) . ?
C22 H22 0.99(2) . ?
C23 C24 1.375(4) . ?
C23 H23 0.94(2) . ?
C24 C25 1.373(3) . ?
C24 H24 0.97(2) . ?
C25 C26 1.398(3) . ?
C25 H25 0.99(2) . ?
C26 C27 1.485(3) . ?
C27 C28 1.437(3) . ?
C28 C29 1.482(3) . ?
C29 C34 1.393(3) . ?
C29 C30 1.395(3) . ?
C30 C31 1.374(3) . ?
C30 H30 0.98(2) . ?
C31 C32 1.375(3) . ?
C31 H31 0.96(2) . ?
C32 C33 1.380(4) . ?
C32 H32 1.02(3) . ?
C33 C34 1.389(3) . ?
C33 H33 1.01(2) . ?
C35 C36 1.411(3) . ?
C35 C40 1.411(3) . ?
C36 C37 1.363(3) . ?
C36 H36 0.98(2) . ?
C37 C38 1.431(3) . ?
C37 C41 1.503(3) . ?
C38 C39 1.362(3) . ?
C38 C42 1.505(3) . ?
C39 C40 1.407(3) . ?
C39 H39 0.97(2) . ?
C41 H41A 0.9600 . ?
C41 H41B 0.9600 . ?
C41 H41C 0.9600 . ?
C42 H42A 0.9600 . ?
C42 H42B 0.9600 . ?
C42 H42C 0.9600 . ?

loop_
_geom_torsion_atom_site_label_1
_geom_torsion_atom_site_label_2
_geom_torsion_atom_site_label_3
_geom_torsion_atom_site_label_4
_geom_torsion
_geom_torsion_site_symmetry_1
_geom_torsion_site_symmetry_2
_geom_torsion_site_symmetry_3
_geom_torsion_site_symmetry_4
_geom_torsion_publ_flag
C14 N1 C1 C2 -173.3(2) . . . . ?
C15 N1 C1 C2 -4.2(3) . . . . ?
C14 N1 C1 C6 7.3(4) . . . . ?
C15 N1 C1 C6 176.4(2) . . . . ?
C6 C1 C2 C3 -3.5(4) . . . . ?
N1 C1 C2 C3 177.0(2) . . . . ?
C1 C2 C3 C4 0.4(4) . . . . ?
C2 C3 C4 C5 2.1(4) . . . . ?
C3 C4 C5 C6 -1.4(4) . . . . ?
C4 C5 C6 C1 -1.7(4) . . . . ?
C4 C5 C6 C7 175.0(2) . . . . ?
C2 C1 C6 C5 4.0(3) . . . . ?
N1 C1 C6 C5 -176.5(2) . . . . ?
C2 C1 C6 C7 -172.4(2) . . . . ?
N1 C1 C6 C7 7.1(4) . . . . ?
C5 C6 C7 C8 -139.1(2) . . . . ?
C1 C6 C7 C8 37.3(3) . . . . ?
C6 C7 C8 C9 -83.2(3) . . . . ?
C7 C8 C9 C10 -117.2(3) . . . . ?
C7 C8 C9 C14 59.0(3) . . . . ?
C14 C9 C10 C11 -0.6(4) . . . . ?
C8 C9 C10 C11 175.7(2) . . . . ?
C9 C10 C11 C12 -1.4(4) . . . . ?
C10 C11 C12 C13 2.1(4) . . . . ?
C11 C12 C13 C14 -0.9(4) . . . . ?
C10 C9 C14 C13 1.8(3) . . . . ?
C8 C9 C14 C13 -174.4(2) . . . . ?
C10 C9 C14 N1 -175.1(2) . . . . ?
C8 C9 C14 N1 8.7(3) . . . . ?
C12 C13 C14 C9 -1.1(4) . . . . ?
C12 C13 C14 N1 176.0(2) . . . . ?
C1 N1 C14 C9 -40.1(3) . . . . ?
C15 N1 C14 C9 150.5(2) . . . . ?
C1 N1 C14 C13 143.0(2) . . . . ?
C15 N1 C14 C13 -26.4(3) . . . . ?
C1 N1 C15 C20 106.1(2) . . . . ?
C14 N1 C15 C20 -83.1(2) . . . . ?
C1 N1 C15 C16 -74.3(3) . . . . ?
C14 N1 C15 C16 96.5(3) . . . . ?
C20 C15 C16 C17 1.2(4) . . . . ?
N1 C15 C16 C17 -178.4(2) . . . . ?
C15 C16 C17 C18 0.3(4) . . . . ?
C21 N2 C18 C19 175.02(19) . . . . ?
C34 N2 C18 C19 -3.3(3) . . . . ?
C21 N2 C18 C17 -6.9(3) . . . . ?
C34 N2 C18 C17 174.8(2) . . . . ?
C16 C17 C18 C19 -1.4(3) . . . . ?
C16 C17 C18 N2 -179.5(2) . . . . ?
N2 C18 C19 C20 179.0(2) . . . . ?
C17 C18 C19 C20 0.9(3) . . . . ?
C16 C15 C20 C19 -1.7(3) . . . . ?
N1 C15 C20 C19 177.9(2) . . . . ?
C18 C19 C20 C15 0.7(3) . . . . ?
C18 N2 C21 C22 -69.8(3) . . . . ?
C34 N2 C21 C22 108.6(2) . . . . ?
C18 N2 C21 C26 111.7(2) . . . . ?
C34 N2 C21 C26 -69.9(3) . . . . ?
C26 C21 C22 C23 0.3(4) . . . . ?
N2 C21 C22 C23 -178.2(2) . . . . ?
C21 C22 C23 C24 -0.2(4) . . . . ?
C22 C23 C24 C25 -0.2(4) . . . . ?
C23 C24 C25 C26 0.5(4) . . . . ?
C22 C21 C26 C25 0.0(3) . . . . ?
N2 C21 C26 C25 178.5(2) . . . . ?
C22 C21 C26 C27 179.8(2) . . . . ?
N2 C21 C26 C27 -1.8(3) . . . . ?
C24 C25 C26 C21 -0.4(4) . . . . ?
C24 C25 C26 C27 179.8(2) . . . . ?
C35 N3 C27 C28 -1.1(3) . . . . ?
C35 N3 C27 C26 -176.84(18) . . . . ?
C21 C26 C27 N3 -145.2(2) . . . . ?
C25 C26 C27 N3 34.5(3) . . . . ?
C21 C26 C27 C28 39.2(3) . . . . ?
C25 C26 C27 C28 -141.1(2) . . . . ?
C40 N4 C28 C27 0.6(3) . . . . ?
C40 N4 C28 C29 175.90(17) . . . . ?
N3 C27 C28 N4 0.1(3) . . . . ?
C26 C27 C28 N4 175.41(19) . . . . ?
N3 C27 C28 C29 -174.77(18) . . . . ?
C26 C27 C28 C29 0.6(3) . . . . ?
N4 C28 C29 C34 145.6(2) . . . . ?
C27 C28 C29 C34 -39.3(3) . . . . ?
N4 C28 C29 C30 -34.5(3) . . . . ?
C27 C28 C29 C30 140.7(2) . . . . ?
C34 C29 C30 C31 1.7(3) . . . . ?
C28 C29 C30 C31 -178.3(2) . . . . ?
C29 C30 C31 C32 -0.5(4) . . . . ?
C30 C31 C32 C33 -0.5(4) . . . . ?
C31 C32 C33 C34 0.3(4) . . . . ?
C32 C33 C34 C29 0.9(4) . . . . ?
C32 C33 C34 N2 178.5(2) . . . . ?
C30 C29 C34 C33 -1.9(3) . . . . ?
C28 C29 C34 C33 178.1(2) . . . . ?
C30 C29 C34 N2 -179.53(19) . . . . ?
C28 C29 C34 N2 0.4(3) . . . . ?
C18 N2 C34 C33 71.5(3) . . . . ?
C21 N2 C34 C33 -107.0(2) . . . . ?
C18 N2 C34 C29 -110.9(2) . . . . ?
C21 N2 C34 C29 70.7(2) . . . . ?
C27 N3 C35 C36 179.9(2) . . . . ?
C27 N3 C35 C40 1.5(3) . . . . ?
N3 C35 C36 C37 -178.4(2) . . . . ?
C40 C35 C36 C37 0.0(3) . . . . ?
C35 C36 C37 C38 0.7(4) . . . . ?
C35 C36 C37 C41 -179.3(2) . . . . ?
C36 C37 C38 C39 -1.1(3) . . . . ?
C41 C37 C38 C39 178.9(2) . . . . ?
C36 C37 C38 C42 179.1(2) . . . . ?
C41 C37 C38 C42 -0.8(3) . . . . ?
C37 C38 C39 C40 0.8(3) . . . . ?
C42 C38 C39 C40 -179.4(2) . . . . ?
C28 N4 C40 C39 -179.16(19) . . . . ?
C28 N4 C40 C35 -0.3(3) . . . . ?
C38 C39 C40 N4 178.8(2) . . . . ?
C38 C39 C40 C35 -0.1(3) . . . . ?
N3 C35 C40 N4 -0.8(3) . . . . ?
C36 C35 C40 N4 -179.26(19) . . . . ?
N3 C35 C40 C39 178.1(2) . . . . ?
C36 C35 C40 C39 -0.3(3) . . . . ?
